data_7204843
loop_
_publ_author_name
'Pasko, Sergej V.'
'Hubert-Pfalzgraf, Liliane G.'
'Abrutis, Adulfas'
'Richard, Philippe'
'Bartasyte, Ausrine'
'Kazlauskiene, Vida'

_publ_section_title
;
 New sterically hindered Hf, Zr and Y ?-diketonates as MOCVD precursors
 for oxide films
;
_journal_issue 8
_journal_name_full 'Journal of Materials Chemistry'
_journal_page_first 1245
_journal_paper_doi 10.1039/b401052c
_journal_volume 14
_journal_year 2004
_chemical_formula_sum 'C44 H76 Hf O8'
_chemical_formula_weight 911.54
_chemical_name_systematic
;
?
;
_space_group_IT_number 15
_symmetry_cell_setting monoclinic
_symmetry_space_group_name_Hall '-C 2yc'
_symmetry_space_group_name_H-M 'C 1 2/c 1'
_atom_sites_solution_hydrogens geom
_atom_sites_solution_primary heavy
_atom_sites_solution_secondary difmap
_audit_conform_dict_location ftp://ftp.iucr.org/pub/cif_core.dic
_audit_conform_dict_name cif_core.dic
_audit_conform_dict_version 2.2
_audit_creation_date 2003-09-09
_audit_creation_method 'WinGX routine CIF_UPDATE'
_cell_angle_alpha 90.00
_cell_angle_beta 105.037(1)
_cell_angle_gamma 90.00
_cell_formula_units_Z 4
_cell_length_a 14.1660(2)
_cell_length_b 17.3175(4)
_cell_length_c 19.5311(3)
_cell_measurement_reflns_used 5187
_cell_measurement_temperature 110(2)
_cell_measurement_theta_max 27.5
_cell_measurement_theta_min 1
_cell_volume 4627.30(15)
_computing_cell_refinement 'DENZO-SMN (Otwinowski & Minor, 1997)'
_computing_data_collection 'KappaCCD Server Software (Nonius, 1997)'
_computing_data_reduction 'DENZO-SMN (Otwinowski & Minor, 1997)'
_computing_molecular_graphics 'ORTEPIII (Burnett & Johnson, 1996)'
_computing_publication_material 'SHELXL97 and WinGX (Ferrugia, 1999)'
_computing_structure_refinement 'SHELXL97 (Sheldrick, 1997b)'
_computing_structure_solution 'SHELXS97 (Sheldrick, 1997a)'
_diffrn_ambient_temperature 110(2)
_diffrn_measured_fraction_theta_full 0.994
_diffrn_measured_fraction_theta_max 0.994
_diffrn_measurement_device_type KappaCCD
_diffrn_measurement_method '\f scans (\k = 0) + additional \w scans'
_diffrn_radiation_monochromator graphite
_diffrn_radiation_source 'fine-focus sealed tube'
_diffrn_radiation_type MoK\a
_diffrn_radiation_wavelength 0.71073
_diffrn_reflns_av_R_equivalents 0.0228
_diffrn_reflns_av_sigmaI/netI 0.0322
_diffrn_reflns_limit_h_max 18
_diffrn_reflns_limit_h_min -18
_diffrn_reflns_limit_k_max 22
_diffrn_reflns_limit_k_min -22
_diffrn_reflns_limit_l_max 25
_diffrn_reflns_limit_l_min -25
_diffrn_reflns_number 9177
_diffrn_reflns_theta_full 27.48
_diffrn_reflns_theta_max 27.48
_diffrn_reflns_theta_min 2.98
_diffrn_standards_number 0
_exptl_absorpt_coefficient_mu 2.301
_exptl_absorpt_correction_type none
_exptl_crystal_colour colorless
_exptl_crystal_density_diffrn 1.308
_exptl_crystal_density_method 'not measured'
_exptl_crystal_description prism
_exptl_crystal_F_000 1904
_exptl_crystal_size_max 0.5
_exptl_crystal_size_mid 0.5
_exptl_crystal_size_min 0.4
_refine_diff_density_max 2.050
_refine_diff_density_min -1.859
_refine_diff_density_rms 0.100
_refine_ls_extinction_method none
_refine_ls_goodness_of_fit_ref 1.089
_refine_ls_hydrogen_treatment noref
_refine_ls_matrix_type full
_refine_ls_number_parameters 240
_refine_ls_number_reflns 5284
_refine_ls_number_restraints 0
_refine_ls_restrained_S_all 1.089
_refine_ls_R_factor_all 0.0340
_refine_ls_R_factor_gt 0.0297
_refine_ls_shift/su_max 0.063
_refine_ls_shift/su_mean 0.002
_refine_ls_structure_factor_coef Fsqd
_refine_ls_weighting_details 'calc w=1/[\s^2^(Fo^2^)+(0.0339P)^2^+14.0268P] where P=(Fo^2^+2Fc^2^)/3'
_refine_ls_weighting_scheme calc
_refine_ls_wR_factor_gt 0.0725
_refine_ls_wR_factor_ref 0.0748
_reflns_number_gt 4863
_reflns_number_total 5284
_reflns_threshold_expression 2sigma(I)
_cod_data_source_file b401052c.txt
_cod_data_source_block lyon6
_cod_original_cell_volume 4627.30(14)
_cod_original_sg_symbol_H-M 'C 2/c'
_cod_database_code 7204843

loop_
_symmetry_equiv_pos_as_xyz
'x, y, z'
'-x, y, -z+1/2'
'x+1/2, y+1/2, z'
'-x+1/2, y+1/2, -z+1/2'
'-x, -y, -z'
'x, -y, z-1/2'
'-x+1/2, -y+1/2, -z'
'x+1/2, -y+1/2, z-1/2'

loop_
_atom_site_label
_atom_site_type_symbol
_atom_site_fract_x
_atom_site_fract_y
_atom_site_fract_z
_atom_site_U_iso_or_equiv
_atom_site_adp_type
_atom_site_occupancy
_atom_site_symmetry_multiplicity
_atom_site_calc_flag
_atom_site_refinement_flags
_atom_site_disorder_assembly
_atom_site_disorder_group
C1 C 0.0663(2) 0.1358(2) 0.13347(16) 0.0301(7) Uani 1 1 d . . .
C2 C 0.0012(3) 0.0748(2) 0.13122(18) 0.0337(7) Uani 1 1 d . . .
H2 H 0.0102 0.0289 0.1089 0.040 Uiso 1 1 calc R . .
C3 C -0.0781(2) 0.0813(2) 0.16218(16) 0.0299(7) Uani 1 1 d . . .
C4 C 0.1409(3) 0.1308(2) 0.08996(17) 0.0358(8) Uani 1 1 d . . .
H4A H 0.1182 0.1631 0.0483 0.043 Uiso 1 1 calc R . .
H4B H 0.1417 0.0780 0.0735 0.043 Uiso 1 1 calc R . .
C5 C 0.2472(2) 0.15425(19) 0.12667(16) 0.0285(6) Uani 1 1 d . . .
C6 C 0.2789(3) 0.1120(3) 0.1978(2) 0.0489(10) Uani 1 1 d . . .
H6A H 0.2722 0.0574 0.1900 0.073 Uiso 1 1 calc R . .
H6B H 0.2384 0.1281 0.2277 0.073 Uiso 1 1 calc R . .
H6C H 0.3459 0.1242 0.2203 0.073 Uiso 1 1 calc R . .
C7 C 0.2573(3) 0.2409(2) 0.1383(3) 0.0466(10) Uani 1 1 d . . .
H7A H 0.2376 0.2670 0.0935 0.070 Uiso 1 1 calc R . .
H7B H 0.3242 0.2533 0.1609 0.070 Uiso 1 1 calc R . .
H7C H 0.2165 0.2573 0.1679 0.070 Uiso 1 1 calc R . .
C8 C 0.3117(3) 0.1286(2) 0.0787(2) 0.0397(8) Uani 1 1 d . . .
H8A H 0.2918 0.1553 0.0342 0.060 Uiso 1 1 calc R . .
H8B H 0.3048 0.0740 0.0707 0.060 Uiso 1 1 calc R . .
H8C H 0.3787 0.1406 0.1012 0.060 Uiso 1 1 calc R . .
C9 C -0.1588(3) 0.0201(2) 0.14783(18) 0.0322(7) Uani 1 1 d . . .
H9 H -0.2175 0.0453 0.1548 0.039 Uiso 1 1 calc R . .
C10 C -0.1850(4) -0.0107(3) 0.0737(2) 0.0641(14) Uani 1 1 d . . .
H10A H -0.2005 0.0315 0.0407 0.096 Uiso 1 1 calc R . .
H10B H -0.2406 -0.0442 0.0671 0.096 Uiso 1 1 calc R . .
H10C H -0.1307 -0.0391 0.0656 0.096 Uiso 1 1 calc R . .
C11 C -0.1341(4) -0.0442(3) 0.2010(2) 0.0662(14) Uani 1 1 d . . .
H11A H -0.1176 -0.0230 0.2480 0.099 Uiso 1 1 calc R . .
H11B H -0.0795 -0.0728 0.1937 0.099 Uiso 1 1 calc R . .
H11C H -0.1895 -0.0779 0.1952 0.099 Uiso 1 1 calc R . .
C12 C -0.1945(2) 0.32788(18) 0.17357(15) 0.0232(6) Uani 1 1 d . . .
C13 C -0.1498(2) 0.38414(19) 0.14247(17) 0.0293(7) Uani 1 1 d . . .
H13 H -0.1878 0.4239 0.1176 0.035 Uiso 1 1 calc R . .
C14 C -0.0497(2) 0.38326(18) 0.14713(16) 0.0272(6) Uani 1 1 d . . .
C15 C -0.3047(2) 0.3296(2) 0.16313(17) 0.0303(7) Uani 1 1 d . . .
H15A H -0.3265 0.3828 0.1566 0.036 Uiso 1 1 calc R . .
H15B H -0.3191 0.3108 0.2061 0.036 Uiso 1 1 calc R . .
C16 C -0.3644(2) 0.2816(2) 0.09982(17) 0.0311(7) Uani 1 1 d . . .
C17 C -0.4710(3) 0.2811(3) 0.1037(3) 0.0600(13) Uani 1 1 d . . .
H17A H -0.4748 0.2592 0.1481 0.090 Uiso 1 1 calc R . .
H17B H -0.5095 0.2507 0.0654 0.090 Uiso 1 1 calc R . .
H17C H -0.4956 0.3330 0.1000 0.090 Uiso 1 1 calc R . .
C18 C -0.3270(3) 0.1984(2) 0.1038(2) 0.0489(10) Uani 1 1 d . . .
H18A H -0.3294 0.1760 0.1483 0.073 Uiso 1 1 calc R . .
H18B H -0.2607 0.1982 0.1001 0.073 Uiso 1 1 calc R . .
H18C H -0.3672 0.1689 0.0657 0.073 Uiso 1 1 calc R . .
C19 C -0.3599(3) 0.3164(3) 0.02941(19) 0.0489(10) Uani 1 1 d . . .
H19A H -0.3832 0.3686 0.0265 0.073 Uiso 1 1 calc R . .
H19B H -0.4000 0.2867 -0.0087 0.073 Uiso 1 1 calc R . .
H19C H -0.2935 0.3158 0.0259 0.073 Uiso 1 1 calc R . .
C20 C -0.0052(2) 0.4436(2) 0.10879(18) 0.0315(7) Uani 1 1 d . . .
H20 H -0.0586 0.4739 0.0789 0.038 Uiso 1 1 calc R . .
C21 C 0.0584(4) 0.4975(3) 0.1615(2) 0.0544(11) Uani 1 1 d . . .
H21A H 0.0861 0.5356 0.1367 0.082 Uiso 1 1 calc R . .
H21B H 0.1099 0.4687 0.1927 0.082 Uiso 1 1 calc R . .
H21C H 0.0197 0.5226 0.1886 0.082 Uiso 1 1 calc R . .
C22 C 0.0498(3) 0.4054(3) 0.0609(2) 0.0488(10) Uani 1 1 d . . .
H22A H 0.0064 0.3719 0.0281 0.073 Uiso 1 1 calc R . .
H22B H 0.1033 0.3759 0.0891 0.073 Uiso 1 1 calc R . .
H22C H 0.0745 0.4444 0.0352 0.073 Uiso 1 1 calc R . .
Hf1 Hf 0.0000 0.234541(10) 0.2500 0.01919(6) Uani 1 2 d S . .
O1 O 0.06525(15) 0.19734(13) 0.16759(11) 0.0263(4) Uani 1 1 d . . .
O2 O -0.08798(16) 0.13541(13) 0.20068(11) 0.0267(4) Uani 1 1 d . . .
O3 O -0.14968(15) 0.27170(12) 0.20957(12) 0.0244(4) Uani 1 1 d . . .
O4 O 0.00903(15) 0.33338(13) 0.18232(11) 0.0266(4) Uani 1 1 d . . .

loop_
_atom_site_aniso_label
_atom_site_aniso_U_11
_atom_site_aniso_U_22
_atom_site_aniso_U_33
_atom_site_aniso_U_23
_atom_site_aniso_U_13
_atom_site_aniso_U_12
C1 0.0343(17) 0.0338(18) 0.0214(14) 0.0008(13) 0.0055(12) 0.0024(13)
C2 0.0371(17) 0.0313(18) 0.0337(16) -0.0084(14) 0.0111(14) -0.0026(14)
C3 0.0336(16) 0.0296(17) 0.0243(14) 0.0008(13) 0.0037(12) -0.0028(13)
C4 0.0405(18) 0.041(2) 0.0293(16) -0.0084(14) 0.0158(14) -0.0027(15)
C5 0.0322(16) 0.0265(17) 0.0286(15) -0.0009(12) 0.0110(12) 0.0039(13)
C6 0.043(2) 0.069(3) 0.0359(19) 0.0120(19) 0.0121(16) 0.014(2)
C7 0.047(2) 0.035(2) 0.070(3) -0.0142(19) 0.037(2) -0.0086(17)
C8 0.0385(19) 0.044(2) 0.0429(19) -0.0040(16) 0.0213(16) 0.0046(16)
C9 0.0336(16) 0.0268(17) 0.0360(16) -0.0074(13) 0.0084(13) -0.0073(13)
C10 0.071(3) 0.082(4) 0.037(2) -0.007(2) 0.010(2) -0.040(3)
C11 0.090(4) 0.050(3) 0.052(2) 0.012(2) 0.006(2) -0.034(3)
C12 0.0217(13) 0.0246(15) 0.0230(13) -0.0046(11) 0.0053(11) -0.0012(11)
C13 0.0261(15) 0.0251(16) 0.0351(16) 0.0038(13) 0.0055(13) 0.0029(12)
C14 0.0300(15) 0.0234(16) 0.0281(15) -0.0020(12) 0.0074(12) 0.0006(12)
C15 0.0217(14) 0.0359(18) 0.0334(16) 0.0018(14) 0.0070(12) 0.0049(13)
C16 0.0228(15) 0.0378(19) 0.0298(15) 0.0051(13) 0.0015(12) -0.0026(13)
C17 0.0268(19) 0.093(4) 0.056(3) -0.004(2) 0.0026(18) -0.012(2)
C18 0.051(2) 0.034(2) 0.048(2) 0.0011(18) -0.0109(18) -0.0091(18)
C19 0.051(2) 0.058(3) 0.0322(18) 0.0086(17) 0.0013(16) -0.0081(19)
C20 0.0332(16) 0.0279(17) 0.0353(16) 0.0066(13) 0.0125(13) -0.0002(13)
C21 0.074(3) 0.043(2) 0.048(2) 0.0001(18) 0.019(2) -0.029(2)
C22 0.063(3) 0.051(2) 0.042(2) 0.0086(18) 0.0303(19) 0.003(2)
Hf1 0.01630(9) 0.01937(10) 0.02284(9) 0.000 0.00677(6) 0.000
O1 0.0297(11) 0.0263(12) 0.0257(10) -0.0055(9) 0.0122(8) -0.0048(9)
O2 0.0289(11) 0.0232(11) 0.0273(10) -0.0011(9) 0.0061(8) -0.0069(9)
O3 0.0156(9) 0.0256(12) 0.0305(11) 0.0041(9) 0.0034(8) 0.0005(8)
O4 0.0223(10) 0.0277(11) 0.0316(11) 0.0069(9) 0.0104(8) -0.0001(9)

loop_
_atom_type_symbol
_atom_type_description
_atom_type_scat_dispersion_real
_atom_type_scat_dispersion_imag
_atom_type_scat_source
C C 0.0033 0.0016 'International Tables Vol C Tables 4.2.6.8 and 6.1.1.4'
H H 0.0000 0.0000 'International Tables Vol C Tables 4.2.6.8 and 6.1.1.4'
Hf Hf -0.5830 6.1852 'International Tables Vol C Tables 4.2.6.8 and 6.1.1.4'
O O 0.0106 0.0060 'International Tables Vol C Tables 4.2.6.8 and 6.1.1.4'

loop_
_geom_angle_atom_site_label_1
_geom_angle_atom_site_label_2
_geom_angle_atom_site_label_3
_geom_angle
_geom_angle_site_symmetry_1
_geom_angle_site_symmetry_3
_geom_angle_publ_flag
O1 C1 C2 124.0(3) . . ?
O1 C1 C4 116.7(3) . . ?
C2 C1 C4 119.2(3) . . ?
C1 C2 C3 121.2(3) . . ?
C1 C2 H2 119.4 . . ?
C3 C2 H2 119.4 . . ?
O2 C3 C2 123.5(3) . . ?
O2 C3 C9 116.1(3) . . ?
C2 C3 C9 120.3(3) . . ?
C1 C4 C5 117.4(3) . . ?
C1 C4 H4A 108.0 . . ?
C5 C4 H4A 108.0 . . ?
C1 C4 H4B 108.0 . . ?
C5 C4 H4B 108.0 . . ?
H4A C4 H4B 107.2 . . ?
C7 C5 C6 110.0(3) . . ?
C7 C5 C8 109.2(3) . . ?
C6 C5 C8 109.6(3) . . ?
C7 C5 C4 111.9(3) . . ?
C6 C5 C4 108.5(3) . . ?
C8 C5 C4 107.7(3) . . ?
C5 C6 H6A 109.5 . . ?
C5 C6 H6B 109.5 . . ?
H6A C6 H6B 109.5 . . ?
C5 C6 H6C 109.5 . . ?
H6A C6 H6C 109.5 . . ?
H6B C6 H6C 109.5 . . ?
C5 C7 H7A 109.5 . . ?
C5 C7 H7B 109.5 . . ?
H7A C7 H7B 109.5 . . ?
C5 C7 H7C 109.5 . . ?
H7A C7 H7C 109.5 . . ?
H7B C7 H7C 109.5 . . ?
C5 C8 H8A 109.5 . . ?
C5 C8 H8B 109.5 . . ?
H8A C8 H8B 109.5 . . ?
C5 C8 H8C 109.5 . . ?
H8A C8 H8C 109.5 . . ?
H8B C8 H8C 109.5 . . ?
C10 C9 C11 111.1(4) . . ?
C10 C9 C3 114.2(3) . . ?
C11 C9 C3 111.0(3) . . ?
C10 C9 H9 106.7 . . ?
C11 C9 H9 106.7 . . ?
C3 C9 H9 106.7 . . ?
C9 C10 H10A 109.5 . . ?
C9 C10 H10B 109.5 . . ?
H10A C10 H10B 109.5 . . ?
C9 C10 H10C 109.5 . . ?
H10A C10 H10C 109.5 . . ?
H10B C10 H10C 109.5 . . ?
C9 C11 H11A 109.5 . . ?
C9 C11 H11B 109.5 . . ?
H11A C11 H11B 109.5 . . ?
C9 C11 H11C 109.5 . . ?
H11A C11 H11C 109.5 . . ?
H11B C11 H11C 109.5 . . ?
O3 C12 C13 124.2(3) . . ?
O3 C12 C15 115.9(3) . . ?
C13 C12 C15 119.8(3) . . ?
C12 C13 C14 122.4(3) . . ?
C12 C13 H13 118.8 . . ?
C14 C13 H13 118.8 . . ?
O4 C14 C13 123.6(3) . . ?
O4 C14 C20 116.0(3) . . ?
C13 C14 C20 120.4(3) . . ?
C12 C15 C16 115.2(3) . . ?
C12 C15 H15A 108.5 . . ?
C16 C15 H15A 108.5 . . ?
C12 C15 H15B 108.5 . . ?
C16 C15 H15B 108.5 . . ?
H15A C15 H15B 107.5 . . ?
C19 C16 C18 108.9(3) . . ?
C19 C16 C17 108.7(3) . . ?
C18 C16 C17 109.0(3) . . ?
C19 C16 C15 111.6(3) . . ?
C18 C16 C15 110.8(3) . . ?
C17 C16 C15 107.8(3) . . ?
C16 C17 H17A 109.5 . . ?
C16 C17 H17B 109.5 . . ?
H17A C17 H17B 109.5 . . ?
C16 C17 H17C 109.5 . . ?
H17A C17 H17C 109.5 . . ?
H17B C17 H17C 109.5 . . ?
C16 C18 H18A 109.5 . . ?
C16 C18 H18B 109.5 . . ?
H18A C18 H18B 109.5 . . ?
C16 C18 H18C 109.5 . . ?
H18A C18 H18C 109.5 . . ?
H18B C18 H18C 109.5 . . ?
C16 C19 H19A 109.5 . . ?
C16 C19 H19B 109.5 . . ?
H19A C19 H19B 109.5 . . ?
C16 C19 H19C 109.5 . . ?
H19A C19 H19C 109.5 . . ?
H19B C19 H19C 109.5 . . ?
C21 C20 C22 112.4(3) . . ?
C21 C20 C14 110.0(3) . . ?
C22 C20 C14 110.6(3) . . ?
C21 C20 H20 107.9 . . ?
C22 C20 H20 107.9 . . ?
C14 C20 H20 107.9 . . ?
C20 C21 H21A 109.5 . . ?
C20 C21 H21B 109.5 . . ?
H21A C21 H21B 109.5 . . ?
C20 C21 H21C 109.5 . . ?
H21A C21 H21C 109.5 . . ?
H21B C21 H21C 109.5 . . ?
C20 C22 H22A 109.5 . . ?
C20 C22 H22B 109.5 . . ?
H22A C22 H22B 109.5 . . ?
C20 C22 H22C 109.5 . . ?
H22A C22 H22C 109.5 . . ?
H22B C22 H22C 109.5 . . ?
O1 Hf1 O1 145.16(12) 2 . ?
O1 Hf1 O3 112.78(8) 2 2 ?
O1 Hf1 O3 77.95(8) . 2 ?
O1 Hf1 O3 77.95(8) 2 . ?
O1 Hf1 O3 112.78(8) . . ?
O3 Hf1 O3 145.33(11) 2 . ?
O1 Hf1 O4 71.24(8) 2 2 ?
O1 Hf1 O4 142.21(8) . 2 ?
O3 Hf1 O4 75.62(8) 2 2 ?
O3 Hf1 O4 77.40(8) . 2 ?
O1 Hf1 O4 142.21(8) 2 . ?
O1 Hf1 O4 71.24(8) . . ?
O3 Hf1 O4 77.40(8) 2 . ?
O3 Hf1 O4 75.62(8) . . ?
O4 Hf1 O4 76.97(12) 2 . ?
O1 Hf1 O2 77.80(8) 2 . ?
O1 Hf1 O2 75.08(8) . . ?
O3 Hf1 O2 141.84(8) 2 . ?
O3 Hf1 O2 71.36(8) . . ?
O4 Hf1 O2 139.72(8) 2 . ?
O4 Hf1 O2 117.59(8) . . ?
O1 Hf1 O2 75.08(8) 2 2 ?
O1 Hf1 O2 77.80(8) . 2 ?
O3 Hf1 O2 71.36(8) 2 2 ?
O3 Hf1 O2 141.84(8) . 2 ?
O4 Hf1 O2 117.59(8) 2 2 ?
O4 Hf1 O2 139.72(8) . 2 ?
O2 Hf1 O2 76.90(12) . 2 ?
C1 O1 Hf1 135.7(2) . . ?
C3 O2 Hf1 136.2(2) . . ?
C12 O3 Hf1 137.13(19) . . ?
C14 O4 Hf1 136.58(19) . . ?

loop_
_geom_bond_atom_site_label_1
_geom_bond_atom_site_label_2
_geom_bond_distance
_geom_bond_site_symmetry_2
_geom_bond_publ_flag
C1 O1 1.259(4) . ?
C1 C2 1.396(5) . ?
C1 C4 1.521(4) . ?
C2 C3 1.411(5) . ?
C2 H2 0.9300 . ?
C3 O2 1.232(4) . ?
C3 C9 1.531(4) . ?
C4 C5 1.544(5) . ?
C4 H4A 0.9700 . ?
C4 H4B 0.9700 . ?
C5 C7 1.520(5) . ?
C5 C6 1.530(5) . ?
C5 C8 1.534(4) . ?
C6 H6A 0.9600 . ?
C6 H6B 0.9600 . ?
C6 H6C 0.9600 . ?
C7 H7A 0.9600 . ?
C7 H7B 0.9600 . ?
C7 H7C 0.9600 . ?
C8 H8A 0.9600 . ?
C8 H8B 0.9600 . ?
C8 H8C 0.9600 . ?
C9 C10 1.497(5) . ?
C9 C11 1.500(5) . ?
C9 H9 0.9800 . ?
C10 H10A 0.9600 . ?
C10 H10B 0.9600 . ?
C10 H10C 0.9600 . ?
C11 H11A 0.9600 . ?
C11 H11B 0.9600 . ?
C11 H11C 0.9600 . ?
C12 O3 1.270(4) . ?
C12 C13 1.385(4) . ?
C12 C15 1.521(4) . ?
C13 C14 1.397(4) . ?
C13 H13 0.9300 . ?
C14 O4 1.271(4) . ?
C14 C20 1.515(4) . ?
C15 C16 1.547(5) . ?
C15 H15A 0.9700 . ?
C15 H15B 0.9700 . ?
C16 C19 1.518(5) . ?
C16 C18 1.529(6) . ?
C16 C17 1.532(5) . ?
C17 H17A 0.9600 . ?
C17 H17B 0.9600 . ?
C17 H17C 0.9600 . ?
C18 H18A 0.9600 . ?
C18 H18B 0.9600 . ?
C18 H18C 0.9600 . ?
C19 H19A 0.9600 . ?
C19 H19B 0.9600 . ?
C19 H19C 0.9600 . ?
C20 C21 1.503(5) . ?
C20 C22 1.515(5) . ?
C20 H20 0.9800 . ?
C21 H21A 0.9600 . ?
C21 H21B 0.9600 . ?
C21 H21C 0.9600 . ?
C22 H22A 0.9600 . ?
C22 H22B 0.9600 . ?
C22 H22C 0.9600 . ?
Hf1 O1 2.152(2) 2 ?
Hf1 O1 2.152(2) . ?
Hf1 O3 2.160(2) 2 ?
Hf1 O3 2.160(2) . ?
Hf1 O4 2.187(2) 2 ?
Hf1 O4 2.187(2) . ?
Hf1 O2 2.192(2) . ?
Hf1 O2 2.192(2) 2 ?
